data_1556724
loop_
_publ_author_name
'Hossain, Sakiat'
'Imai, Yukari'
'Motohashi, Yuichi'
'Chen, Zhaoheng'
'Suzuki, Daiki'
'Suzuki, Taiyo'
'Kataoka, Yuki'
'Hirata, Momoko'
'Ono, Tasuku'
'Kurashige, Wataru'
'Kawawaki, Tokuhisa'
'Yamamoto, Takahiro'
'Negishi, Yuichi'

_publ_section_title
;
 Understanding and designing one-dimensional assemblies of
 ligand-protected metal nanoclusters
;
_journal_issue 3
_journal_name_full 'Materials Horizons'
_journal_page_first 796
_journal_page_last 803
_journal_paper_doi 10.1039/C9MH01691K
_journal_volume 7
_journal_year 2020
_chemical_formula_moiety '1.13(Au3.55 C21.32 Pt1.78 S7.11)'
_chemical_formula_sum 'C24 Au4 Pt2 S8'
_chemical_formula_weight 1722.77
_chemical_name_systematic Au4Pt2(S-isopropyl)8
_space_group_crystal_system tetragonal
_space_group_IT_number 85
_space_group_name_Hall '-P 4a'
_space_group_name_H-M_alt 'P 4/n :2'
_atom_sites_solution_primary dual
_audit_creation_date 2018-08-10
_audit_creation_method
;
Olex2 1.2
(compiled 2017.02.23 svn.r3390 for OlexSys, GUI svn.r5320)
;
_audit_update_record
;
2019-09-27 deposited with the CCDC.	2019-12-23 downloaded from the CCDC.
;
_cell_angle_alpha 90
_cell_angle_beta 90
_cell_angle_gamma 90
_cell_formula_units_Z 2
_cell_length_a 12.704(2)
_cell_length_b 12.704(2)
_cell_length_c 12.678(2)
_cell_measurement_reflns_used 3865
_cell_measurement_temperature 100
_cell_measurement_theta_max 23.28
_cell_measurement_theta_min 2.27
_cell_volume 2046.1(6)
_computing_molecular_graphics 'Olex2 (Dolomanov et al., 2009)'
_computing_publication_material 'Olex2 (Dolomanov et al., 2009)'
_computing_structure_refinement 'ShelXL (Sheldrick, 2015)'
_computing_structure_solution 'ShelXT (Sheldrick, 2015)'
_diffrn_ambient_temperature 100
_diffrn_detector 'CCD area detector'
_diffrn_detector_area_resol_mean 7.9
_diffrn_detector_type 'Bruker SMART CCD 1K area detector'
_diffrn_measured_fraction_theta_full 0.773
_diffrn_measured_fraction_theta_max 0.773
_diffrn_measurement_device 'three-circle diffractometer'
_diffrn_measurement_device_type 'Bruker SMART CCD 1K area detector'
_diffrn_measurement_method '\w scans'
_diffrn_radiation_monochromator graphite
_diffrn_radiation_probe x-ray
_diffrn_radiation_type MoK\a
_diffrn_radiation_wavelength 0.71073
_diffrn_reflns_av_R_equivalents 0.0448
_diffrn_reflns_av_unetI/netI 0.0428
_diffrn_reflns_Laue_measured_fraction_full 0.773
_diffrn_reflns_Laue_measured_fraction_max 0.773
_diffrn_reflns_limit_h_max 12
_diffrn_reflns_limit_h_min -14
_diffrn_reflns_limit_k_max 13
_diffrn_reflns_limit_k_min -14
_diffrn_reflns_limit_l_max 10
_diffrn_reflns_limit_l_min -14
_diffrn_reflns_number 5544
_diffrn_reflns_point_group_measured_fraction_full 0.773
_diffrn_reflns_point_group_measured_fraction_max 0.773
_diffrn_reflns_theta_full 23.180
_diffrn_reflns_theta_max 23.180
_diffrn_reflns_theta_min 1.606
_diffrn_source 'sealed X-ray tube'
_diffrn_source_target Mo
_exptl_absorpt_coefficient_mu 21.517
_exptl_absorpt_correction_T_max 0.7458
_exptl_absorpt_correction_T_min 0.3820
_exptl_absorpt_correction_type multi-scan
_exptl_absorpt_process_details
'SADABS-2016/2 (Bruker,2016/2) was used for absorption correction. wR2(int) was 0.1649 before and 0.0655 after correction. The Ratio of minimum to maximum transmission is 0.5122. The \l/2 correction factor is Not present.'
_exptl_crystal_colour colourless
_exptl_crystal_colour_primary colourless
_exptl_crystal_density_diffrn 2.796
_exptl_crystal_description block
_exptl_crystal_F_000 1488
_exptl_crystal_recrystallization_method 'Vapor diffusion of MeOH to the THF solution of the cluster'
_exptl_crystal_size_max 0.25
_exptl_crystal_size_mid 0.15
_exptl_crystal_size_min 0.15
_refine_diff_density_max 4.456
_refine_diff_density_min -1.547
_refine_diff_density_rms 0.376
_refine_ls_extinction_method none
_refine_ls_goodness_of_fit_ref 1.138
_refine_ls_hydrogen_treatment undef
_refine_ls_matrix_type full
_refine_ls_number_parameters 176
_refine_ls_number_reflns 1134
_refine_ls_number_restraints 340
_refine_ls_restrained_S_all 1.017
_refine_ls_R_factor_all 0.0587
_refine_ls_R_factor_gt 0.0531
_refine_ls_shift/su_max 0.001
_refine_ls_shift/su_mean 0.000
_refine_ls_structure_factor_coef Fsqd
_refine_ls_weighting_details 'w=1/[\s^2^(Fo^2^)+(0.1011P)^2^+7.9562P] where P=(Fo^2^+2Fc^2^)/3'
_refine_ls_weighting_scheme calc
_refine_ls_wR_factor_gt 0.1483
_refine_ls_wR_factor_ref 0.1515
_reflns_Friedel_coverage 0.000
_reflns_number_gt 961
_reflns_number_total 1134
_reflns_threshold_expression 'I > 2\s(I)'
_cod_data_source_file c9mh01691k2.cif
_cod_data_source_block Au4Pt2(S-isopropyl)8
_cod_depositor_comments
;Adding full bibliography for 1556724--1556728.cif.

 Adding full bibliography for 1556724--1556728.cif.
;
_cod_original_cell_volume 2046.1(7)
_cod_original_sg_symbol_H-M 'P 4/n'
_cod_database_code 1556724
_shelx_shelxl_version_number 2016/6
_shelx_space_group_comment
;
The symmetry employed for this shelxl refinement is uniquely defined
by the following loop, which should always be used as a source of
symmetry information in preference to the above space-group names.
They are only intended as comments.
;
_olex2_refinement_description
;
1. Restrained distances
 C1-C2 \\sim C4-C5 \\sim C1B-C2B \\sim C4B-C5B
 with sigma of 0.01
 C2-C3 \\sim C5-C6 \\sim C2B-C3B \\sim C5B-C6B
 with sigma of 0.01
 C1-C3 \\sim C4-C6 \\sim C1B-C3B \\sim C4B-C6B
 with sigma of 0.01
 C2-S2 \\sim C5-S5 \\sim C2B-S2B \\sim C5B-S5B
 with sigma of 0.01
 S2-C1 \\sim S2-C3 \\sim S5-C4 \\sim S5-C6 \\sim S2B-C1B \\sim S2B-C3B \\sim
S5B-C4B \\sim S5B-C6B
 with sigma of 0.01
 Au1A-Pt01 \\sim Au1A-Pt02 \\sim Au1B-Pt1B \\sim Au1B-Pt2B
 with sigma of 0.005
2. Uiso/Uaniso restraints and constraints
All non-hydrogen atoms have similar U: within 2A with sigma of 0.002 and sigma
for terminal atoms of 0.004
All non-hydrogen atoms restrained to be isotropic: with sigma of 0.002 and
sigma for terminal atoms of 0.004
3. Others
 Sof(Au1B)=Sof(C1B)=Sof(C2B)=Sof(C3B)=Sof(C4B)=Sof(C5B)=Sof(C6B)=Sof(S2B)=
 Sof(S5B)=1-FVAR(1)
 Sof(Pt1B)=Sof(Pt2B)=0.25*(1-FVAR(2))
 Sof(Pt01)=Sof(Pt02)=0.25*FVAR(2)
 Sof(Au1A)=Sof(C1)=Sof(C2)=Sof(C3)=Sof(C4)=Sof(C5)=Sof(C6)=Sof(S2)=Sof(S5)=
 FVAR(1)
;
_olex2_submission_special_instructions 'No special instructions were received'

loop_
_space_group_symop_operation_xyz
'x, y, z'
'-y+1/2, x, z'
'-x+1/2, -y+1/2, z'
'y, -x+1/2, z'
'-x, -y, -z'
'y-1/2, -x, -z'
'x-1/2, y-1/2, -z'
'-y, x-1/2, -z'

loop_
_atom_site_label
_atom_site_type_symbol
_atom_site_fract_x
_atom_site_fract_y
_atom_site_fract_z
_atom_site_U_iso_or_equiv
_atom_site_adp_type
_atom_site_occupancy
_atom_site_site_symmetry_order
_atom_site_calc_flag
_atom_site_refinement_flags_posn
_atom_site_refinement_flags_adp
_atom_site_refinement_flags_occupancy
_atom_site_disorder_assembly
_atom_site_disorder_group
Au1A Au 0.92133(6) 0.69181(6) 0.39035(6) 0.0183(4) Uani 0.888(2) 1 d D U . A 1
Au1B Au 0.9229(5) 0.6928(5) 0.8638(6) 0.0262(19) Uani 0.112(2) 1 d D U . A 2
C1 C 0.9924(15) 0.7020(16) 0.0276(12) 0.034(3) Uani 0.888(2) 1 d D U . A 1
C2 C 1.0158(13) 0.7133(14) 0.1476(15) 0.0285(16) Uani 0.888(2) 1 d D U . A 1
C3 C 1.1154(10) 0.6539(16) 0.1789(16) 0.032(3) Uani 0.888(2) 1 d D U . A 1
C4 C 0.9674(14) 0.6442(14) 0.7571(12) 0.0255(16) Uani 0.888(2) 1 d D U . A 1
C5 C 0.9903(13) 0.6256(13) 0.6379(14) 0.0239(13) Uani 0.888(2) 1 d D U . A 1
C6 C 1.1077(12) 0.6252(16) 0.6139(14) 0.0243(19) Uani 0.888(2) 1 d D U . A 1
C1B C 0.900(7) 0.638(9) 0.503(6) 0.0218(16) Uani 0.112(2) 1 d D U . A 2
C2B C 0.971(6) 0.633(5) 0.603(5) 0.0239(12) Uani 0.112(2) 1 d D U . A 2
C3B C 1.087(5) 0.650(10) 0.576(8) 0.0241(19) Uani 0.112(2) 1 d D U . A 2
C4B C 0.949(11) 0.749(14) 1.222(8) 0.064(13) Uani 0.112(2) 1 d D U . A 2
C5B C 1.006(6) 0.682(8) 1.137(7) 0.064(13) Uani 0.112(2) 1 d D U . A 2
C6B C 1.092(8) 0.744(14) 1.081(11) 0.064(13) Uani 0.112(2) 1 d D U . A 2
Pt01 Pt 0.750000 0.750000 0.57861(13) 0.0140(5) Uani 0.888(2) 4 d DS TU P A 1
Pt02 Pt 0.750000 0.750000 0.20177(12) 0.0156(5) Uani 0.888(2) 4 d DS TU P A 1
Pt1B Pt 0.750000 0.750000 0.6770(7) 0.0161(12) Uani 0.112(2) 4 d DS TU P A 2
Pt2B Pt 0.750000 0.750000 1.0511(8) 0.023(2) Uani 0.112(2) 4 d DS TU P A 2
S2 S 0.9045(4) 0.6510(4) 0.2164(4) 0.0263(12) Uani 0.888(2) 1 d D U . A 1
S5 S 0.9319(4) 0.7386(4) 0.5682(4) 0.0236(10) Uani 0.888(2) 1 d D U . A 1
S2B S 0.929(3) 0.743(3) 0.687(3) 0.0240(13) Uani 0.112(2) 1 d D U . A 2
S5B S 0.905(5) 0.650(5) 1.037(5) 0.064(13) Uani 0.112(2) 1 d D U . A 2

loop_
_atom_site_aniso_label
_atom_site_aniso_U_11
_atom_site_aniso_U_22
_atom_site_aniso_U_33
_atom_site_aniso_U_23
_atom_site_aniso_U_13
_atom_site_aniso_U_12
Au1A 0.0128(5) 0.0164(5) 0.0256(7) 0.0026(3) 0.0010(3) 0.0010(3)
Au1B 0.025(2) 0.026(2) 0.027(2) -0.0033(16) -0.0014(16) 0.0004(16)
C1 0.033(4) 0.036(4) 0.032(4) 0.000(3) 0.001(3) 0.001(3)
C2 0.028(2) 0.029(2) 0.029(2) -0.0003(16) 0.0000(16) 0.0011(15)
C3 0.031(4) 0.032(4) 0.032(4) 0.000(3) 0.001(3) 0.001(3)
C4 0.025(2) 0.026(2) 0.025(2) -0.001(2) 0.000(2) 0.000(2)
C5 0.0235(16) 0.0240(16) 0.0242(16) -0.0001(12) -0.0002(12) 0.0004(12)
C6 0.024(3) 0.024(3) 0.025(3) 0.001(2) 0.000(2) 0.001(2)
C1B 0.020(2) 0.021(2) 0.024(2) 0.001(2) 0.000(2) 0.000(2)
C2B 0.0235(16) 0.0239(16) 0.0242(16) -0.0001(12) 0.0000(12) 0.0003(12)
C3B 0.024(3) 0.024(3) 0.024(3) 0.000(2) 0.000(2) 0.000(2)
C4B 0.064(13) 0.064(13) 0.064(13) 0.000(3) 0.000(3) 0.000(3)
C5B 0.064(13) 0.064(13) 0.064(13) 0.0000(16) 0.0000(16) -0.0001(16)
C6B 0.065(13) 0.064(13) 0.065(13) 0.000(3) 0.000(3) 0.000(3)
Pt01 0.0107(5) 0.0107(5) 0.0206(8) 0.000 0.000 0.000
Pt02 0.0133(5) 0.0133(5) 0.0202(9) 0.000 0.000 0.000
Pt1B 0.0146(13) 0.0146(13) 0.0190(18) 0.000 0.000 0.000
Pt2B 0.024(2) 0.024(2) 0.023(3) 0.000 0.000 0.000
S2 0.0252(17) 0.0270(17) 0.0268(17) -0.0007(14) 0.0000(14) 0.0019(14)
S5 0.0231(14) 0.0236(14) 0.0242(15) -0.0006(11) 0.0001(11) 0.0005(11)
S2B 0.0237(16) 0.0240(16) 0.0242(17) -0.0002(13) 0.0000(13) 0.0002(13)
S5B 0.064(13) 0.064(13) 0.064(13) 0.0000(17) -0.0001(17) -0.0001(17)

loop_
_atom_type_symbol
_atom_type_description
_atom_type_scat_dispersion_real
_atom_type_scat_dispersion_imag
_atom_type_scat_source
Au Au -2.0133 8.8022 'International Tables Vol C Tables 4.2.6.8 and 6.1.1.4'
C C 0.0033 0.0016 'International Tables Vol C Tables 4.2.6.8 and 6.1.1.4'
Pt Pt -1.7033 8.3905 'International Tables Vol C Tables 4.2.6.8 and 6.1.1.4'
S S 0.1246 0.1234 'International Tables Vol C Tables 4.2.6.8 and 6.1.1.4'

loop_
_geom_angle_atom_site_label_1
_geom_angle_atom_site_label_2
_geom_angle_atom_site_label_3
_geom_angle
_geom_angle_site_symmetry_1
_geom_angle_site_symmetry_3
Au1A Au1A Au1A 90.0 4_565 2_655
S2 Au1A Au1A 79.35(13) . 4_565
S2 Au1A Au1A 99.37(13) . 2_655
S2 Au1A S5 177.39(18) . .
S5 Au1A Au1A 78.28(13) . 2_655
S5 Au1A Au1A 99.44(12) . 4_565
Au1B Au1B Au1B 90.000(2) 2_655 4_565
S2B Au1B Au1B 98.9(9) . 4_565
S2B Au1B Au1B 76.7(10) . 2_655
S5B Au1B Au1B 78.7(14) . 4_565
S5B Au1B Au1B 99.7(15) . 2_655
S5B Au1B S2B 175.7(18) . .
C1 C2 S2 106.1(10) . .
C3 C2 C1 111.5(13) . .
C3 C2 S2 107.5(11) . .
C4 C5 S5 105.8(10) . .
C6 C5 C4 112.2(13) . .
C6 C5 S5 107.6(11) . .
C1B C2B S2B 105.9(12) . .
C3B C2B C1B 111.9(16) . .
C3B C2B S2B 107.5(13) . .
C4B C5B S5B 106.0(12) . .
C6B C5B C4B 111.9(16) . .
C6B C5B S5B 107.5(13) . .
S5 Pt01 S5 89.815(17) 4_565 .
S5 Pt01 S5 173.5(3) 4_565 2_655
S5 Pt01 S5 89.815(17) 4_565 3_665
S5 Pt01 S5 89.815(17) 3_665 2_655
S5 Pt01 S5 173.5(3) 3_665 .
S5 Pt01 S5 89.815(17) 2_655 .
S2 Pt02 S2 89.64(2) . 2_655
S2 Pt02 S2 170.9(3) 2_655 4_565
S2 Pt02 S2 89.64(2) . 4_565
S2 Pt02 S2 89.64(2) 2_655 3_665
S2 Pt02 S2 170.9(3) . 3_665
S2 Pt02 S2 89.64(2) 4_565 3_665
S2B Pt1B S2B 173(2) 2_655 4_565
S2B Pt1B S2B 89.81(12) 2_655 3_665
S2B Pt1B S2B 89.81(13) 2_655 .
S2B Pt1B S2B 89.81(12) 4_565 .
S2B Pt1B S2B 89.81(13) 4_565 3_665
S2B Pt1B S2B 173(2) 3_665 .
S5B Pt2B S5B 89.7(2) 4_565 3_665
S5B Pt2B S5B 89.7(2) 2_655 3_665
S5B Pt2B S5B 89.7(2) 4_565 .
S5B Pt2B S5B 89.7(2) 2_655 .
S5B Pt2B S5B 172(3) 3_665 .
Au1A S2 Pt02 91.90(19) . .
C2 S2 Au1A 106.8(6) . .
C2 S2 Pt02 112.1(6) . .
C5 S5 Au1A 106.7(6) . .
C5 S5 Pt01 115.0(6) . .
Pt01 S5 Au1A 90.78(18) . .
C2B S2B Au1B 111(3) . .
C2B S2B Pt1B 106(3) . .
Pt1B S2B Au1B 91.8(14) . .
Au1B S5B Pt2B 91(2) . .
C5B S5B Au1B 122(4) . .
C5B S5B Pt2B 114(4) . .

loop_
_geom_bond_atom_site_label_1
_geom_bond_atom_site_label_2
_geom_bond_distance
_geom_bond_site_symmetry_2
Au1A Au1A 3.2509(12) 4_565
Au1A Au1A 3.2510(12) 2_655
Au1A S2 2.275(6) .
Au1A S5 2.336(6) .
Au1B Au1B 3.272(8) 2_655
Au1B Au1B 3.272(8) 4_565
Au1B S2B 2.33(4) .
Au1B S5B 2.28(6) .
C1 C2 1.56(2) .
C2 C3 1.53(2) .
C2 S2 1.840(16) .
C4 C5 1.56(2) .
C5 C6 1.52(2) .
C5 S5 1.842(16) .
C1B C2B 1.56(2) .
C2B C3B 1.52(2) .
C2B S2B 1.842(18) .
C4B C5B 1.56(2) .
C5B C6B 1.52(2) .
C5B S5B 1.841(18) .
Pt01 S5 2.319(5) 2_655
Pt01 S5 2.319(5) 3_665
Pt01 S5 2.319(5) .
Pt01 S5 2.319(5) 4_565
Pt02 S2 2.339(5) .
Pt02 S2 2.339(5) 4_565
Pt02 S2 2.339(5) 3_665
Pt02 S2 2.339(5) 2_655
Pt1B S2B 2.28(4) 2_655
Pt1B S2B 2.28(4) 4_565
Pt1B S2B 2.28(4) 3_665
Pt1B S2B 2.28(4) .
Pt2B S5B 2.35(6) 4_565
Pt2B S5B 2.35(6) .
Pt2B S5B 2.35(6) 2_655
Pt2B S5B 2.35(6) 3_665

loop_
_geom_torsion_atom_site_label_1
_geom_torsion_atom_site_label_2
_geom_torsion_atom_site_label_3
_geom_torsion_atom_site_label_4
_geom_torsion
C1 C2 S2 Au1A -170.0(10)
C1 C2 S2 Pt02 -70.8(11)
C3 C2 S2 Au1A 70.5(12)
C3 C2 S2 Pt02 169.7(10)
C4 C5 S5 Au1A -164.2(9)
C4 C5 S5 Pt01 -65.2(11)
C6 C5 S5 Au1A 75.8(12)
C6 C5 S5 Pt01 174.8(10)
C1B C2B S2B Au1B 139(5)
C1B C2B S2B Pt1B 40(5)
C3B C2B S2B Au1B -102(5)
C3B C2B S2B Pt1B 160(5)
C4B C5B S5B Au1B 123(7)
C4B C5B S5B Pt2B 14(7)
C6B C5B S5B Au1B 3(8)
C6B C5B S5B Pt2B -106(8)
